data_7247871
loop_
_publ_author_name
'De Beer, Francois J.'
'Jacobs, Frederick J. F.'
'Ntsila, Akho'
'Kama, Dumisani V.'
'Azov, Vladimir A.'

_publ_section_title
;
 Analysis of short contacts in crystals of halogenated amino acids:
 atom--atom interactions vs. energy frameworks
;
_journal_issue 5
_journal_name_full CrystEngComm
_journal_page_first 604
_journal_page_last 619
_journal_paper_doi 10.1039/D3CE01029E
_journal_volume 26
_journal_year 2024
_chemical_formula_moiety 'C15 H20 Cl N O4'
_chemical_formula_sum 'C15 H20 Cl N O4'
_chemical_formula_weight 313.77
_space_group_crystal_system orthorhombic
_space_group_IT_number 19
_space_group_name_Hall 'P 2ac 2ab'
_space_group_name_H-M_alt 'P 21 21 21'
_atom_sites_solution_hydrogens mixed
_atom_sites_solution_primary iterative
_audit_creation_date 2023-01-24
_audit_creation_method
;
Olex2 1.3
(compiled 2020.11.12 svn.r5f609507 for OlexSys, GUI svn.r6408)
;
_audit_update_record
;
2023-01-26 deposited with the CCDC.	2023-12-11 downloaded from the CCDC.
;
_cell_angle_alpha 90
_cell_angle_beta 90
_cell_angle_gamma 90
_cell_formula_units_Z 4
_cell_length_a 5.1069(15)
_cell_length_b 11.791(3)
_cell_length_c 26.327(8)
_cell_measurement_reflns_used 2519
_cell_measurement_temperature 105(2)
_cell_measurement_theta_max 58.008
_cell_measurement_theta_min 3.357
_cell_volume 1585.3(8)
_computing_cell_refinement 'SAINT V8.40B (?, 2016)'
_computing_data_reduction 'SAINT V8.40B (?, 2016)'
_computing_molecular_graphics 'Olex2 1.3 (Dolomanov et al., 2009)'
_computing_publication_material 'Olex2 1.3 (Dolomanov et al., 2009)'
_computing_structure_refinement 'SHELXL 2019/2 (Sheldrick, 2015)'
_computing_structure_solution 'olex2.solve 1.3 (Bourhis et al., 2015)'
_diffrn_ambient_temperature 105.00
_diffrn_measured_fraction_theta_full 0.813
_diffrn_measured_fraction_theta_max 0.813
_diffrn_measurement_device_type 'Bruker APEX-II CCD'
_diffrn_measurement_method '\f and \w scans'
_diffrn_radiation_type CuK\a
_diffrn_radiation_wavelength 1.54178
_diffrn_reflns_av_R_equivalents 0.0667
_diffrn_reflns_av_unetI/netI 0.0872
_diffrn_reflns_Laue_measured_fraction_full 0.813
_diffrn_reflns_Laue_measured_fraction_max 0.813
_diffrn_reflns_limit_h_max 5
_diffrn_reflns_limit_h_min -5
_diffrn_reflns_limit_k_max 10
_diffrn_reflns_limit_k_min -13
_diffrn_reflns_limit_l_max 28
_diffrn_reflns_limit_l_min -28
_diffrn_reflns_number 4985
_diffrn_reflns_point_group_measured_fraction_full 0.759
_diffrn_reflns_point_group_measured_fraction_max 0.759
_diffrn_reflns_theta_full 67.339
_diffrn_reflns_theta_max 67.339
_diffrn_reflns_theta_min 3.357
_diffrn_source_current 1.2
_diffrn_source_power 0.06
_diffrn_source_voltage 50.0
_diffrn_standards_number 0
_exptl_absorpt_coefficient_mu 2.268
_exptl_absorpt_correction_T_max 0.7528
_exptl_absorpt_correction_T_min 0.5166
_exptl_absorpt_correction_type multi-scan
_exptl_absorpt_process_details
;
SADABS-2016/2 (Bruker,2016) was used for absorption correction.
wR2(int) was 0.1530 before and 0.0906 after correction.
The Ratio of minimum to maximum transmission is 0.6862.
The \l/2 correction factor is Not present.
;
_exptl_crystal_colour colourless
_exptl_crystal_colour_primary colourless
_exptl_crystal_density_diffrn 1.315
_exptl_crystal_description needle
_exptl_crystal_F_000 664
_exptl_crystal_size_max 0.217
_exptl_crystal_size_mid 0.021
_exptl_crystal_size_min 0.02
_refine_diff_density_max 0.395
_refine_diff_density_min -0.525
_refine_diff_density_rms 0.092
_refine_ls_abs_structure_details
;
 Flack x determined using 439 quotients [(I+)-(I-)]/[(I+)+(I-)]
 (Parsons, Flack and Wagner, Acta Cryst. B69 (2013) 249-259).
;
_refine_ls_abs_structure_Flack 0.07(2)
_refine_ls_extinction_coef 0.015(3)
_refine_ls_extinction_expression Fc^*^=kFc[1+0.001xFc^2^\l^3^/sin(2\q)]^-1/4^
_refine_ls_extinction_method 'SHELXL-2019/2 (Sheldrick 2019)'
_refine_ls_goodness_of_fit_ref 1.061
_refine_ls_hydrogen_treatment mixed
_refine_ls_matrix_type full
_refine_ls_number_parameters 247
_refine_ls_number_reflns 2156
_refine_ls_number_restraints 97
_refine_ls_restrained_S_all 1.040
_refine_ls_R_factor_all 0.1294
_refine_ls_R_factor_gt 0.0802
_refine_ls_shift/su_max 0.000
_refine_ls_shift/su_mean 0.000
_refine_ls_structure_factor_coef Fsqd
_refine_ls_weighting_details 'w=1/[\s^2^(Fo^2^)+(0.1255P)^2^+2.7844P] where P=(Fo^2^+2Fc^2^)/3'
_refine_ls_weighting_scheme calc
_refine_ls_wR_factor_gt 0.1981
_refine_ls_wR_factor_ref 0.2465
_reflns_Friedel_coverage 0.566
_reflns_Friedel_fraction_full 0.679
_reflns_Friedel_fraction_max 0.679
_reflns_number_gt 1497
_reflns_number_total 2156
_reflns_threshold_expression 'I > 2\s(I)'
_cod_data_source_file d3ce01029e2.cif
_cod_data_source_block cu_v3_22dfd1_b_0m
_cod_depositor_comments 'Adding full bibliography for 7247865--7247871.cif.'
_cod_database_code 7247871
_shelx_shelxl_version_number 2019/2
_shelx_space_group_comment
;
The symmetry employed for this shelxl refinement is uniquely defined
by the following loop, which should always be used as a source of
symmetry information in preference to the above space-group names.
They are only intended as comments.
;
_shelx_estimated_absorpt_t_max 0.956
_shelx_estimated_absorpt_t_min 0.639
_olex2_refinement_description
;
1. Fixed Uiso
 At 1.2 times of:
  All C(H) groups, All C(H,H) groups
 At 1.5 times of:
  All C(H,H,H) groups
2. Restrained distances
 H1-N1
 1 with sigma of 0.02
3. Rigid bond restraints
 C11, C6, C7, C8, C9, C10
 with sigma for 1-2 distances of 0.01 and sigma for 1-3 distances of 0.01
 C10A, C11A, C6A, C7A, C8A, C9A
 with sigma for 1-2 distances of 0.01 and sigma for 1-3 distances of 0.01
4. Uiso/Uaniso restraints and constraints
C11 \\sim C6 \\sim C7 \\sim C8 \\sim C9 \\sim C10: within 1.7A with sigma of
0.04 and sigma for terminal atoms of 0.08 within 1.7A
C10A \\sim C11A \\sim C6A \\sim C7A \\sim C8A \\sim C9A: within 1.7A with sigma
of 0.04 and sigma for terminal atoms of 0.08 within 1.7A
5. Others
 Sof(O2A)=Sof(C5A)=Sof(H5AA)=Sof(H5AB)=Sof(C10A)=Sof(H10A)=Sof(C11A)=Sof(H11A)=
 Sof(C6A)=Sof(C7A)=Sof(H7A)=Sof(C8A)=Sof(H8A)=Sof(C9A)=Sof(H9A)=1-FVAR(1)
 Sof(O2)=Sof(C5)=Sof(H5A)=Sof(H5B)=Sof(C11)=Sof(H11)=Sof(C6)=Sof(C7)=Sof(H7)=
 Sof(C8)=Sof(H8)=Sof(C9)=Sof(H9)=Sof(C10)=Sof(H10)=FVAR(1)
6.a Ternary CH refined with riding coordinates:
 C2(H2)
6.b Secondary CH2 refined with riding coordinates:
 C3(H3A,H3B), C5(H5A,H5B), C5A(H5AA,H5AB)
6.c Aromatic/amide H refined with riding coordinates:
 C11(H11), C7(H7), C8(H8), C9(H9), C10(H10), C10A(H10A), C11A(H11A), C7A(H7A),
 C8A(H8A), C9A(H9A)
6.d Fitted hexagon refined as free rotating group:
 C11(C6,C7,C8,C9,C10), C10A(C11A,C6A,C7A,C8A,C9A)
6.e Idealised Me refined as rotating group:
 C15(H15A,H15B,H15C), C14(H14A,H14B,H14C), C13(H13A,H13B,H13C)
;
_olex2_submission_special_instructions 'No special instructions were received'

loop_
_space_group_symop_operation_xyz
'x, y, z'
'-x+1/2, -y, z+1/2'
'-x, y+1/2, -z+1/2'
'x+1/2, -y+1/2, -z'

loop_
_atom_site_label
_atom_site_type_symbol
_atom_site_fract_x
_atom_site_fract_y
_atom_site_fract_z
_atom_site_U_iso_or_equiv
_atom_site_adp_type
_atom_site_occupancy
_atom_site_site_symmetry_order
_atom_site_calc_flag
_atom_site_refinement_flags_posn
_atom_site_refinement_flags_adp
_atom_site_refinement_flags_occupancy
_atom_site_disorder_assembly
_atom_site_disorder_group
Cl1 Cl 0.1416(6) 0.9302(2) 0.61660(10) 0.0690(11) Uani 1 1 d . . . . .
O4 O 0.3155(13) 0.5820(6) 0.7009(2) 0.0528(18) Uani 1 1 d . . . . .
O3 O 0.6387(14) 0.6463(6) 0.6493(2) 0.0494(17) Uani 1 1 d . . . . .
O1 O 0.6403(17) 0.6902(7) 0.5272(3) 0.065(2) Uani 1 1 d . . . . .
N1 N 0.2116(16) 0.6688(7) 0.6299(3) 0.049(2) Uani 1 1 d D . . . .
C4 C 0.407(2) 0.6328(8) 0.6600(3) 0.049(3) Uani 1 1 d . . . . .
C3 C 0.378(2) 0.8414(7) 0.5879(4) 0.046(2) Uani 1 1 d . . . . .
H3A H 0.425851 0.872060 0.554213 0.055 Uiso 1 1 calc R U . . .
H3B H 0.537374 0.839200 0.609219 0.055 Uiso 1 1 calc R U . . .
C2 C 0.2686(19) 0.7228(8) 0.5820(3) 0.044(2) Uani 1 1 d . . . . .
H2 H 0.100126 0.729006 0.562878 0.053 Uiso 1 1 calc R U . . .
C12 C 0.496(2) 0.5338(9) 0.7394(4) 0.053(3) Uani 1 1 d . . . . .
C15 C 0.666(2) 0.4454(8) 0.7155(4) 0.059(3) Uani 1 1 d . . . . .
H15A H 0.559678 0.396958 0.693463 0.088 Uiso 1 1 calc R U . . .
H15B H 0.747448 0.399134 0.742119 0.088 Uiso 1 1 calc R U . . .
H15C H 0.803174 0.482291 0.695310 0.088 Uiso 1 1 calc R U . . .
C1 C 0.456(2) 0.6515(9) 0.5499(4) 0.055(3) Uani 1 1 d . . . . .
C14 C 0.649(2) 0.6297(9) 0.7644(4) 0.060(3) Uani 1 1 d . . . . .
H14A H 0.775529 0.660840 0.740127 0.091 Uiso 1 1 calc R U . . .
H14B H 0.742544 0.600373 0.794170 0.091 Uiso 1 1 calc R U . . .
H14C H 0.527675 0.689460 0.775044 0.091 Uiso 1 1 calc R U . . .
C13 C 0.311(2) 0.4777(12) 0.7769(4) 0.077(4) Uani 1 1 d . . . . .
H13A H 0.187016 0.534213 0.789933 0.115 Uiso 1 1 calc R U . . .
H13B H 0.411071 0.445611 0.805145 0.115 Uiso 1 1 calc R U . . .
H13C H 0.213630 0.417016 0.759712 0.115 Uiso 1 1 calc R U . . .
O2 O 0.335(4) 0.5392(17) 0.5491(9) 0.050(6) Uani 0.54(2) 1 d . . P A 1
C5 C 0.463(9) 0.455(2) 0.5187(11) 0.093(12) Uani 0.54(2) 1 d . . P A 1
H5A H 0.581355 0.491070 0.493893 0.112 Uiso 0.54(2) 1 calc R U P A 1
H5B H 0.331293 0.409486 0.499810 0.112 Uiso 0.54(2) 1 calc R U P A 1
C11 C 0.853(3) 0.4135(11) 0.5756(7) 0.068(6) Uani 0.54(2) 1 d G U P A 1
H11 H 0.918158 0.487396 0.568606 0.082 Uiso 0.54(2) 1 calc R U P A 1
C6 C 0.618(3) 0.3780(11) 0.5542(6) 0.053(7) Uani 0.54(2) 1 d G U P A 1
C7 C 0.523(3) 0.2699(11) 0.5644(6) 0.063(6) Uani 0.54(2) 1 d G U P A 1
H7 H 0.362482 0.245581 0.549842 0.075 Uiso 0.54(2) 1 calc R U P A 1
C8 C 0.663(4) 0.1973(10) 0.5959(7) 0.061(6) Uani 0.54(2) 1 d G U P A 1
H8 H 0.598215 0.123433 0.602909 0.073 Uiso 0.54(2) 1 calc R U P A 1
C9 C 0.898(4) 0.2329(14) 0.6173(7) 0.071(7) Uani 0.54(2) 1 d G U P A 1
H9 H 0.993920 0.183265 0.638826 0.085 Uiso 0.54(2) 1 calc R U P A 1
C10 C 0.993(3) 0.3410(15) 0.6071(6) 0.076(7) Uani 0.54(2) 1 d G U P A 1
H10 H 1.153895 0.365246 0.621675 0.091 Uiso 0.54(2) 1 calc R U P A 1
O2A O 0.459(5) 0.5529(19) 0.5519(10) 0.048(7) Uani 0.46(2) 1 d . . P A 2
C5A C 0.643(7) 0.478(2) 0.5259(12) 0.059(8) Uani 0.46(2) 1 d . . P A 2
H5AA H 0.814886 0.516651 0.523398 0.071 Uiso 0.46(2) 1 calc R U P A 2
H5AB H 0.579548 0.463895 0.490950 0.071 Uiso 0.46(2) 1 calc R U P A 2
C10A C 0.848(6) 0.2508(17) 0.6185(10) 0.084(10) Uani 0.46(2) 1 d G U P A 2
H10A H 0.962802 0.239976 0.646502 0.101 Uiso 0.46(2) 1 calc R U P A 2
C11A C 0.844(5) 0.3541(14) 0.5931(9) 0.073(8) Uani 0.46(2) 1 d G U P A 2
H11A H 0.956109 0.413901 0.603717 0.088 Uiso 0.46(2) 1 calc R U P A 2
C6A C 0.676(5) 0.3699(14) 0.5521(8) 0.060(8) Uani 0.46(2) 1 d G U P A 2
C7A C 0.513(5) 0.2824(18) 0.5366(8) 0.087(10) Uani 0.46(2) 1 d G U P A 2
H7A H 0.397833 0.293202 0.508585 0.104 Uiso 0.46(2) 1 calc R U P A 2
C8A C 0.516(4) 0.1791(16) 0.5620(9) 0.089(9) Uani 0.46(2) 1 d G U P A 2
H8A H 0.404522 0.119278 0.551370 0.106 Uiso 0.46(2) 1 calc R U P A 2
C9A C 0.684(6) 0.1633(15) 0.6030(10) 0.082(10) Uani 0.46(2) 1 d G U P A 2
H9A H 0.687005 0.092663 0.620328 0.098 Uiso 0.46(2) 1 calc R U P A 2
H1 H 0.031(9) 0.656(8) 0.642(3) 0.05(3) Uiso 1 1 d D . . . .

loop_
_atom_site_aniso_label
_atom_site_aniso_U_11
_atom_site_aniso_U_22
_atom_site_aniso_U_33
_atom_site_aniso_U_23
_atom_site_aniso_U_13
_atom_site_aniso_U_12
Cl1 0.082(2) 0.0628(16) 0.0627(17) -0.0170(13) -0.0101(16) 0.0139(15)
O4 0.047(4) 0.078(4) 0.033(3) 0.017(3) -0.002(3) 0.004(4)
O3 0.043(4) 0.057(4) 0.049(4) 0.007(3) 0.002(3) 0.005(4)
O1 0.060(5) 0.087(5) 0.046(4) 0.001(4) 0.010(4) 0.014(5)
N1 0.049(5) 0.061(5) 0.037(4) 0.004(4) -0.006(4) 0.003(4)
C4 0.053(7) 0.056(6) 0.038(6) 0.004(5) -0.009(5) 0.005(5)
C3 0.049(6) 0.040(5) 0.050(5) 0.002(4) 0.000(5) 0.005(5)
C2 0.044(6) 0.050(5) 0.037(5) 0.007(4) 0.006(4) 0.002(4)
C12 0.049(6) 0.066(7) 0.045(6) 0.016(5) -0.005(5) 0.004(5)
C15 0.070(7) 0.051(5) 0.055(6) 0.002(5) -0.012(6) 0.000(6)
C1 0.075(9) 0.054(7) 0.036(6) -0.001(5) -0.010(5) 0.013(6)
C14 0.061(7) 0.067(6) 0.053(6) -0.013(5) -0.009(6) 0.015(6)
C13 0.063(8) 0.113(10) 0.054(6) 0.039(7) 0.010(6) -0.004(7)
O2 0.062(15) 0.033(8) 0.056(9) -0.002(6) 0.002(11) -0.035(10)
C5 0.18(4) 0.047(14) 0.057(15) 0.007(12) 0.00(2) -0.01(2)
C11 0.075(13) 0.062(12) 0.067(14) -0.013(10) 0.002(11) -0.003(11)
C6 0.079(15) 0.025(9) 0.054(15) -0.001(10) 0.002(11) -0.003(9)
C7 0.090(14) 0.035(10) 0.064(14) 0.018(10) 0.006(11) -0.001(8)
C8 0.077(15) 0.058(12) 0.048(13) 0.024(10) 0.017(12) 0.013(10)
C9 0.077(14) 0.091(14) 0.045(14) -0.012(11) 0.024(10) 0.016(13)
C10 0.066(14) 0.081(14) 0.081(15) -0.012(12) 0.016(11) 0.021(11)
O2A 0.057(16) 0.025(10) 0.064(13) -0.011(8) 0.028(14) -0.020(11)
C5A 0.09(2) 0.032(13) 0.057(16) 0.007(12) 0.00(2) 0.010(15)
C10A 0.11(2) 0.042(12) 0.10(2) 0.021(12) 0.016(18) 0.027(14)
C11A 0.09(2) 0.039(10) 0.087(17) 0.020(11) 0.004(14) 0.040(13)
C6A 0.064(18) 0.059(14) 0.059(18) 0.004(14) 0.023(12) 0.020(12)
C7A 0.11(2) 0.052(15) 0.10(2) 0.022(14) 0.012(16) 0.000(13)
C8A 0.11(2) 0.069(15) 0.087(18) 0.033(15) 0.019(15) 0.009(14)
C9A 0.09(2) 0.068(14) 0.09(2) 0.023(14) 0.023(16) 0.011(14)

loop_
_atom_type_symbol
_atom_type_description
_atom_type_scat_dispersion_real
_atom_type_scat_dispersion_imag
_atom_type_scat_source
C C 0.0181 0.0091 'International Tables Vol C Tables 4.2.6.8 and 6.1.1.4'
H H 0.0000 0.0000 'International Tables Vol C Tables 4.2.6.8 and 6.1.1.4'
Cl Cl 0.3639 0.7018 'International Tables Vol C Tables 4.2.6.8 and 6.1.1.4'
N N 0.0311 0.0180 'International Tables Vol C Tables 4.2.6.8 and 6.1.1.4'
O O 0.0492 0.0322 'International Tables Vol C Tables 4.2.6.8 and 6.1.1.4'

loop_
_geom_angle_atom_site_label_1
_geom_angle_atom_site_label_2
_geom_angle_atom_site_label_3
_geom_angle
_geom_angle_site_symmetry_1
_geom_angle_site_symmetry_3
_geom_angle_publ_flag
C4 O4 C12 120.7(8) . . ?
C4 N1 C2 120.3(8) . . ?
C4 N1 H1 118(6) . . ?
C2 N1 H1 122(6) . . ?
O4 C4 N1 111.1(9) . . ?
O3 C4 O4 126.1(9) . . ?
O3 C4 N1 122.8(9) . . ?
Cl1 C3 H3A 109.7 . . ?
Cl1 C3 H3B 109.7 . . ?
H3A C3 H3B 108.2 . . ?
C2 C3 Cl1 109.9(7) . . ?
C2 C3 H3A 109.7 . . ?
C2 C3 H3B 109.7 . . ?
N1 C2 C3 113.1(8) . . ?
N1 C2 H2 107.5 . . ?
N1 C2 C1 111.5(8) . . ?
C3 C2 H2 107.5 . . ?
C3 C2 C1 109.5(8) . . ?
C1 C2 H2 107.5 . . ?
O4 C12 C15 110.0(8) . . ?
O4 C12 C14 109.2(8) . . ?
O4 C12 C13 102.7(8) . . ?
C15 C12 C14 113.7(9) . . ?
C15 C12 C13 109.4(9) . . ?
C13 C12 C14 111.2(9) . . ?
C12 C15 H15A 109.5 . . ?
C12 C15 H15B 109.5 . . ?
C12 C15 H15C 109.5 . . ?
H15A C15 H15B 109.5 . . ?
H15A C15 H15C 109.5 . . ?
H15B C15 H15C 109.5 . . ?
O1 C1 C2 123.7(10) . . ?
O1 C1 O2 131.9(13) . . ?
O2 C1 C2 103.9(13) . . ?
O2A C1 O1 113.1(16) . . ?
O2A C1 C2 122.1(16) . . ?
C12 C14 H14A 109.5 . . ?
C12 C14 H14B 109.5 . . ?
C12 C14 H14C 109.5 . . ?
H14A C14 H14B 109.5 . . ?
H14A C14 H14C 109.5 . . ?
H14B C14 H14C 109.5 . . ?
C12 C13 H13A 109.5 . . ?
C12 C13 H13B 109.5 . . ?
C12 C13 H13C 109.5 . . ?
H13A C13 H13B 109.5 . . ?
H13A C13 H13C 109.5 . . ?
H13B C13 H13C 109.5 . . ?
C5 O2 C1 116(2) . . ?
O2 C5 H5A 110.1 . . ?
O2 C5 H5B 110.1 . . ?
O2 C5 C6 108(2) . . ?
H5A C5 H5B 108.4 . . ?
C6 C5 H5A 110.1 . . ?
C6 C5 H5B 110.1 . . ?
C6 C11 H11 120.0 . . ?
C6 C11 C10 120.0 . . ?
C10 C11 H11 120.0 . . ?
C11 C6 C5 121.3(17) . . ?
C7 C6 C5 118.7(17) . . ?
C7 C6 C11 120.0 . . ?
C6 C7 H7 120.0 . . ?
C8 C7 C6 120.0 . . ?
C8 C7 H7 120.0 . . ?
C7 C8 H8 120.0 . . ?
C7 C8 C9 120.0 . . ?
C9 C8 H8 120.0 . . ?
C8 C9 H9 120.0 . . ?
C10 C9 C8 120.0 . . ?
C10 C9 H9 120.0 . . ?
C11 C10 H10 120.0 . . ?
C9 C10 C11 120.0 . . ?
C9 C10 H10 120.0 . . ?
C1 O2A C5A 126(2) . . ?
O2A C5A H5AA 109.1 . . ?
O2A C5A H5AB 109.1 . . ?
O2A C5A C6A 112(2) . . ?
H5AA C5A H5AB 107.9 . . ?
C6A C5A H5AA 109.1 . . ?
C6A C5A H5AB 109.1 . . ?
C11A C10A H10A 120.0 . . ?
C11A C10A C9A 120.0 . . ?
C9A C10A H10A 120.0 . . ?
C10A C11A H11A 120.0 . . ?
C6A C11A C10A 120.0 . . ?
C6A C11A H11A 120.0 . . ?
C11A C6A C5A 124(2) . . ?
C7A C6A C5A 116(2) . . ?
C7A C6A C11A 120.0 . . ?
C6A C7A H7A 120.0 . . ?
C8A C7A C6A 120.0 . . ?
C8A C7A H7A 120.0 . . ?
C7A C8A H8A 120.0 . . ?
C7A C8A C9A 120.0 . . ?
C9A C8A H8A 120.0 . . ?
C10A C9A H9A 120.0 . . ?
C8A C9A C10A 120.0 . . ?
C8A C9A H9A 120.0 . . ?

loop_
_geom_bond_atom_site_label_1
_geom_bond_atom_site_label_2
_geom_bond_distance
_geom_bond_site_symmetry_2
_geom_bond_publ_flag
Cl1 C3 1.766(10) . ?
O4 C4 1.319(12) . ?
O4 C12 1.484(12) . ?
O3 C4 1.225(12) . ?
O1 C1 1.205(13) . ?
N1 C4 1.343(12) . ?
N1 C2 1.442(11) . ?
N1 H1 0.99(3) . ?
C3 H3A 0.9900 . ?
C3 H3B 0.9900 . ?
C3 C2 1.514(13) . ?
C2 H2 1.0000 . ?
C2 C1 1.530(14) . ?
C12 C15 1.494(15) . ?
C12 C14 1.523(15) . ?
C12 C13 1.521(15) . ?
C15 H15A 0.9800 . ?
C15 H15B 0.9800 . ?
C15 H15C 0.9800 . ?
C1 O2 1.46(2) . ?
C1 O2A 1.16(2) . ?
C14 H14A 0.9800 . ?
C14 H14B 0.9800 . ?
C14 H14C 0.9800 . ?
C13 H13A 0.9800 . ?
C13 H13B 0.9800 . ?
C13 H13C 0.9800 . ?
O2 C5 1.44(4) . ?
C5 H5A 0.9900 . ?
C5 H5B 0.9900 . ?
C5 C6 1.52(4) . ?
C11 H11 0.9500 . ?
C11 C6 1.3900 . ?
C11 C10 1.3900 . ?
C6 C7 1.3900 . ?
C7 H7 0.9500 . ?
C7 C8 1.3900 . ?
C8 H8 0.9500 . ?
C8 C9 1.3900 . ?
C9 H9 0.9500 . ?
C9 C10 1.3900 . ?
C10 H10 0.9500 . ?
O2A C5A 1.46(4) . ?
C5A H5AA 0.9900 . ?
C5A H5AB 0.9900 . ?
C5A C6A 1.46(3) . ?
C10A H10A 0.9500 . ?
C10A C11A 1.3900 . ?
C10A C9A 1.3900 . ?
C11A H11A 0.9500 . ?
C11A C6A 1.3900 . ?
C6A C7A 1.3900 . ?
C7A H7A 0.9500 . ?
C7A C8A 1.3900 . ?
C8A H8A 0.9500 . ?
C8A C9A 1.3900 . ?
C9A H9A 0.9500 . ?

loop_
_geom_hbond_atom_site_label_D
_geom_hbond_atom_site_label_H
_geom_hbond_atom_site_label_A
_geom_hbond_distance_DH
_geom_hbond_distance_HA
_geom_hbond_distance_DA
_geom_hbond_angle_DHA
_geom_hbond_site_symmetry_A
_geom_hbond_publ_flag
C2 H2 O1 1.00 2.57 3.540(13) 163.2 1_455 yes
N1 H1 O3 0.99(3) 2.01(4) 2.982(11) 166(8) 1_455 yes

loop_
_geom_torsion_atom_site_label_1
_geom_torsion_atom_site_label_2
_geom_torsion_atom_site_label_3
_geom_torsion_atom_site_label_4
_geom_torsion
_geom_torsion_site_symmetry_1
_geom_torsion_site_symmetry_2
_geom_torsion_site_symmetry_3
_geom_torsion_site_symmetry_4
_geom_torsion_publ_flag
Cl1 C3 C2 N1 -63.7(9) . . . . ?
Cl1 C3 C2 C1 171.2(6) . . . . ?
O1 C1 O2 C5 5(3) . . . . ?
O1 C1 O2A C5A -6(4) . . . . ?
N1 C2 C1 O1 -135.9(10) . . . . ?
N1 C2 C1 O2 51.6(13) . . . . ?
N1 C2 C1 O2A 31(2) . . . . ?
C4 O4 C12 C15 -59.7(11) . . . . ?
C4 O4 C12 C14 65.7(11) . . . . ?
C4 O4 C12 C13 -176.1(9) . . . . ?
C4 N1 C2 C3 -72.4(11) . . . . ?
C4 N1 C2 C1 51.6(12) . . . . ?
C3 C2 C1 O1 -9.9(13) . . . . ?
C3 C2 C1 O2 177.6(11) . . . . ?
C3 C2 C1 O2A 157.4(19) . . . . ?
C2 N1 C4 O4 -177.5(8) . . . . ?
C2 N1 C4 O3 2.0(14) . . . . ?
C2 C1 O2 C5 176.5(19) . . . . ?
C2 C1 O2A C5A -175(2) . . . . ?
C12 O4 C4 O3 -0.3(15) . . . . ?
C12 O4 C4 N1 179.1(8) . . . . ?
C1 O2 C5 C6 102(2) . . . . ?
C1 O2A C5A C6A 154(3) . . . . ?
O2 C5 C6 C11 -76(3) . . . . ?
O2 C5 C6 C7 106(2) . . . . ?
C5 C6 C7 C8 179(2) . . . . ?
C11 C6 C7 C8 0.0 . . . . ?
C6 C11 C10 C9 0.0 . . . . ?
C6 C7 C8 C9 0.0 . . . . ?
C7 C8 C9 C10 0.0 . . . . ?
C8 C9 C10 C11 0.0 . . . . ?
C10 C11 C6 C5 -179(2) . . . . ?
C10 C11 C6 C7 0.0 . . . . ?
O2A C5A C6A C11A -83(3) . . . . ?
O2A C5A C6A C7A 92(3) . . . . ?
C5A C6A C7A C8A -175(3) . . . . ?
C10A C11A C6A C5A 175(3) . . . . ?
C10A C11A C6A C7A 0.0 . . . . ?
C11A C10A C9A C8A 0.0 . . . . ?
C11A C6A C7A C8A 0.0 . . . . ?
C6A C7A C8A C9A 0.0 . . . . ?
C7A C8A C9A C10A 0.0 . . . . ?
C9A C10A C11A C6A 0.0 . . . . ?
